data_4064621
loop_
_publ_author_name
'Wu, Jianguo'
'Hazari, Nilay'
'Incarvito, Christopher D.'

_publ_section_title
;
 Synthesis, Properties, and Reactivity with Carbon Dioxide of
 (allyl)2Ni(L) Complexes
;
_journal_issue 11
_journal_name_full Organometallics
_journal_page_first 3142
_journal_paper_doi 10.1021/om2002238
_journal_volume 30
_journal_year 2011
_chemical_formula_moiety 'Ni P C11 H23'
_chemical_formula_sum 'C11 H23 Ni P'
_chemical_formula_weight 244.98
_space_group_IT_number 14
_symmetry_cell_setting monoclinic
_symmetry_Int_Tables_number 14
_symmetry_space_group_name_Hall '-P 2ybc'
_symmetry_space_group_name_H-M 'P 1 21/c 1'
_atom_sites_solution_hydrogens geom
_atom_sites_solution_primary direct
_atom_sites_solution_secondary difmap
_cell_angle_alpha 90.0000
_cell_angle_beta 104.549(4)
_cell_angle_gamma 90.0000
_cell_formula_units_Z 4
_cell_length_a 6.1810(9)
_cell_length_b 24.185(4)
_cell_length_c 9.2726(14)
_cell_measurement_reflns_used 11762
_cell_measurement_temperature 223
_cell_measurement_theta_max 27.45
_cell_measurement_theta_min 3.38
_cell_volume 1341.7(4)
_computing_cell_refinement PROCESS-AUTO
_computing_data_collection PROCESS-AUTO
_computing_data_reduction CrystalClear
_computing_molecular_graphics 'CrystalStructure 4.0'
_computing_publication_material 'CrystalStructure 4.0 (Rigaku, 2010)'
_computing_structure_refinement 'SHELXL97 (Sheldrick, 1997)'
_computing_structure_solution 'SIR2004 (Burla, et al., 2005)'
_diffrn_ambient_temperature 223
_diffrn_detector_area_resol_mean 6.849
_diffrn_measured_fraction_theta_full 0.990
_diffrn_measured_fraction_theta_max 0.990
_diffrn_measurement_device_type 'Rigaku Mercury275R CCD (SCX mini)'
_diffrn_measurement_method \w
_diffrn_radiation_type 'Mo K\a'
_diffrn_radiation_wavelength 0.71075
_diffrn_reflns_av_R_equivalents 0.0412
_diffrn_reflns_limit_h_max 8
_diffrn_reflns_limit_h_min -8
_diffrn_reflns_limit_k_max 31
_diffrn_reflns_limit_k_min -31
_diffrn_reflns_limit_l_max 11
_diffrn_reflns_limit_l_min -11
_diffrn_reflns_number 13395
_diffrn_reflns_theta_full 27.44
_diffrn_reflns_theta_max 27.44
_diffrn_standards_number 0
_exptl_absorpt_coefficient_mu 1.527
_exptl_absorpt_correction_T_max 0.858
_exptl_absorpt_correction_T_min 0.710
_exptl_absorpt_correction_type multi-scan
_exptl_absorpt_process_details 'Jacobson, R. (1998) Private communication'
_exptl_crystal_colour red
_exptl_crystal_density_diffrn 1.213
_exptl_crystal_density_method 'not measured'
_exptl_crystal_description block
_exptl_crystal_F_000 528.00
_exptl_crystal_size_max 0.15
_exptl_crystal_size_mid 0.15
_exptl_crystal_size_min 0.10
_refine_diff_density_max 0.320
_refine_diff_density_min -0.240
_refine_ls_extinction_method none
_refine_ls_goodness_of_fit_ref 1.123
_refine_ls_hydrogen_treatment mixed
_refine_ls_number_parameters 150
_refine_ls_number_reflns 3026
_refine_ls_number_restraints 0
_refine_ls_R_factor_gt 0.0406
_refine_ls_shift/su_max 0.001
_refine_ls_structure_factor_coef Fsqd
_refine_ls_weighting_details 'w = 1/[\s^2^(Fo^2^)+(0.0235P)^2^+0.4707P] where P=(Fo^2^+2Fc^2^)/3'
_refine_ls_weighting_scheme calc
_refine_ls_wR_factor_ref 0.0722
_reflns_number_gt 2432
_reflns_number_total 3096
_reflns_threshold_expression F^2^>2.0\s(F^2^)
_cod_data_source_file om2002238_si_002.cif
_cod_data_source_block COMPOUND_5
_cod_original_formula_sum 'Ni P C11 H23'
_cod_database_code 4064621

loop_
_symmetry_equiv_pos_site_id
_symmetry_equiv_pos_as_xyz
1 +X,+Y,+Z
2 -X,1/2+Y,1/2-Z
3 -X,-Y,-Z
4 +X,1/2-Y,1/2+Z

loop_
_atom_site_label
_atom_site_type_symbol
_atom_site_fract_x
_atom_site_fract_y
_atom_site_fract_z
_atom_site_U_iso_or_equiv
_atom_site_adp_type
_atom_site_occupancy
_atom_site_symmetry_multiplicity
_atom_site_calc_flag
_atom_site_refinement_flags
Ni(1) Ni 0.06760(5) 0.120598(12) 0.82469(3) 0.03464(10) Uani 1.00 4 d .
P(1) P 0.28322(10) 0.13633(3) 1.05555(7) 0.03926(16) Uani 1.00 4 d .
C(1) C 0.2133(5) 0.16718(15) 0.6882(4) 0.0621(8) Uani 1.00 4 d .
C(2) C -0.0150(5) 0.17905(11) 0.6654(3) 0.0497(7) Uani 1.00 4 d .
C(3) C -0.0862(6) 0.19673(13) 0.7905(4) 0.0567(8) Uani 1.00 4 d .
C(4) C -0.1810(5) 0.16950(14) 0.5181(3) 0.0710(9) Uani 1.00 4 d .
C(5) C 0.1507(6) 0.04053(12) 0.7866(4) 0.0583(8) Uani 1.00 4 d .
C(6) C -0.0819(5) 0.04773(10) 0.7557(3) 0.0507(7) Uani 1.00 4 d .
C(7) C -0.1670(6) 0.06717(13) 0.8729(4) 0.0564(7) Uani 1.00 4 d .
C(8) C -0.2309(6) 0.03858(13) 0.6019(3) 0.0737(9) Uani 1.00 4 d .
C(9) C 0.4563(5) 0.08006(12) 1.1529(3) 0.0585(8) Uani 1.00 4 d .
C(10) C 0.1345(5) 0.15667(16) 1.1938(3) 0.0769(10) Uani 1.00 4 d .
C(11) C 0.4889(5) 0.19193(12) 1.0763(4) 0.0694(9) Uani 1.00 4 d .
H(1A) H 0.329(5) 0.1886(12) 0.761(3) 0.073(9) Uiso 1.00 4 d .
H(1B) H 0.257(5) 0.1485(13) 0.611(3) 0.074(10) Uiso 1.00 4 d .
H(3A) H 0.001(5) 0.2188(12) 0.860(3) 0.066(10) Uiso 1.00 4 d .
H(3B) H -0.245(5) 0.2000(12) 0.782(3) 0.076(10) Uiso 1.00 4 d .
H(4A) H -0.3253 0.1602 0.5350 0.085 Uiso 1.00 4 calc R
H(4B) H -0.1300 0.1393 0.4661 0.085 Uiso 1.00 4 calc R
H(4C) H -0.1948 0.2028 0.4582 0.085 Uiso 1.00 4 calc R
H(5A) H 0.245(5) 0.0279(11) 0.880(3) 0.066(9) Uiso 1.00 4 d .
H(7A) H -0.098(4) 0.0553(10) 0.977(3) 0.052(8) Uiso 1.00 4 d .
H(7B) H -0.317(5) 0.0775(11) 0.847(3) 0.058(8) Uiso 1.00 4 d .
H(8A) H -0.3668 0.0600 0.5902 0.088 Uiso 1.00 4 calc R
H(8B) H -0.2683 -0.0004 0.5885 0.088 Uiso 1.00 4 calc R
H(8C) H -0.1536 0.0502 0.5280 0.088 Uiso 1.00 4 calc R
H(9A) H 0.3613 0.0512 1.1761 0.070 Uiso 1.00 4 calc R
H(9B) H 0.5540 0.0940 1.2444 0.070 Uiso 1.00 4 calc R
H(9C) H 0.5457 0.0650 1.0898 0.070 Uiso 1.00 4 calc R
H(10A) H 0.2413 0.1680 1.2846 0.092 Uiso 1.00 4 calc R
H(10B) H 0.0481 0.1256 1.2150 0.092 Uiso 1.00 4 calc R
H(10C) H 0.0349 0.1872 1.1555 0.092 Uiso 1.00 4 calc R
H(11A) H 0.4129 0.2266 1.0450 0.083 Uiso 1.00 4 calc R
H(11B) H 0.5915 0.1841 1.0152 0.083 Uiso 1.00 4 calc R
H(11C) H 0.5715 0.1946 1.1799 0.083 Uiso 1.00 4 calc R
H(5B) H 0.204(5) 0.0327(12) 0.704(3) 0.068(9) Uiso 1.00 4 d .

loop_
_atom_site_aniso_label
_atom_site_aniso_U_11
_atom_site_aniso_U_22
_atom_site_aniso_U_33
_atom_site_aniso_U_12
_atom_site_aniso_U_13
_atom_site_aniso_U_23
Ni(1) 0.03345(16) 0.03425(16) 0.03623(17) -0.00062(13) 0.00876(12) 0.00025(14)
P(1) 0.0355(3) 0.0414(4) 0.0388(4) 0.0004(3) 0.0056(3) -0.0048(3)
C(1) 0.0558(19) 0.075(2) 0.0586(20) -0.0140(16) 0.0202(16) 0.0118(17)
C(2) 0.0528(17) 0.0445(15) 0.0491(16) -0.0039(12) 0.0077(13) 0.0169(12)
C(3) 0.061(2) 0.0453(17) 0.0602(20) 0.0121(14) 0.0094(16) 0.0054(15)
C(4) 0.074(2) 0.080(2) 0.0500(18) -0.0063(17) -0.0004(16) 0.0221(16)
C(5) 0.072(2) 0.0426(16) 0.0546(19) 0.0093(14) 0.0059(17) -0.0094(14)
C(6) 0.0639(18) 0.0348(14) 0.0496(16) -0.0113(12) 0.0073(14) -0.0051(12)
C(7) 0.0564(19) 0.0572(18) 0.0547(19) -0.0194(15) 0.0123(16) 0.0061(15)
C(8) 0.088(2) 0.065(2) 0.0556(19) -0.0246(18) -0.0039(17) -0.0117(16)
C(9) 0.0634(19) 0.0566(17) 0.0473(17) 0.0080(14) -0.0014(14) 0.0039(13)
C(10) 0.0604(19) 0.118(3) 0.0521(18) 0.0081(19) 0.0146(15) -0.0249(19)
C(11) 0.0653(20) 0.0622(20) 0.069(2) -0.0212(16) -0.0043(16) -0.0054(16)

loop_
_atom_type_symbol
_atom_type_description
_atom_type_scat_dispersion_real
_atom_type_scat_dispersion_imag
_atom_type_scat_source
Ni Ni 0.339 1.112
;
International Tables for Crystallography
(1992, Vol. C, Tables 4.2.6.8 and 6.1.1.4)
;
P P 0.102 0.094
;
International Tables for Crystallography
(1992, Vol. C, Tables 4.2.6.8 and 6.1.1.4)
;
C C 0.003 0.002
;
International Tables for Crystallography
(1992, Vol. C, Tables 4.2.6.8 and 6.1.1.4)
;
H H 0.000 0.000
;
International Tables for Crystallography
(1992, Vol. C, Table 6.1.1.4)
;

loop_
_geom_angle_atom_site_label_1
_geom_angle_atom_site_label_2
_geom_angle_atom_site_label_3
_geom_angle
_geom_angle_publ_flag
P(1) Ni(1) C(1) 104.23(9) yes
P(1) Ni(1) C(2) 123.97(8) yes
P(1) Ni(1) C(3) 97.78(9) yes
P(1) Ni(1) C(5) 102.04(9) yes
P(1) Ni(1) C(6) 124.31(8) yes
P(1) Ni(1) C(7) 100.33(9) yes
C(1) Ni(1) C(2) 40.22(12) yes
C(1) Ni(1) C(3) 70.92(15) yes
C(1) Ni(1) C(5) 104.03(15) yes
C(1) Ni(1) C(6) 121.20(13) yes
C(1) Ni(1) C(7) 155.44(12) yes
C(2) Ni(1) C(3) 40.37(13) yes
C(2) Ni(1) C(5) 124.25(13) yes
C(2) Ni(1) C(6) 111.63(10) yes
C(2) Ni(1) C(7) 122.21(11) yes
C(3) Ni(1) C(5) 160.18(12) yes
C(3) Ni(1) C(6) 125.10(12) yes
C(3) Ni(1) C(7) 105.64(14) yes
C(5) Ni(1) C(6) 40.32(12) yes
C(5) Ni(1) C(7) 70.65(14) yes
C(6) Ni(1) C(7) 40.06(13) yes
Ni(1) P(1) C(9) 118.54(9) yes
Ni(1) P(1) C(10) 115.58(9) yes
Ni(1) P(1) C(11) 117.04(10) yes
C(9) P(1) C(10) 100.96(15) yes
C(9) P(1) C(11) 101.00(13) yes
C(10) P(1) C(11) 100.81(16) yes
Ni(1) C(1) C(2) 68.08(19) yes
Ni(1) C(2) C(1) 71.70(19) yes
Ni(1) C(2) C(3) 71.52(17) yes
Ni(1) C(2) C(4) 123.1(2) yes
C(1) C(2) C(3) 116.7(3) yes
C(1) C(2) C(4) 122.4(3) yes
C(3) C(2) C(4) 120.8(3) yes
Ni(1) C(3) C(2) 68.12(17) yes
Ni(1) C(5) C(6) 68.36(16) yes
Ni(1) C(6) C(5) 71.33(16) yes
Ni(1) C(6) C(7) 72.08(17) yes
Ni(1) C(6) C(8) 123.42(19) yes
C(5) C(6) C(7) 116.6(3) yes
C(5) C(6) C(8) 121.7(3) yes
C(7) C(6) C(8) 121.6(3) yes
Ni(1) C(7) C(6) 67.86(18) yes
Ni(1) C(1) H(1A) 102.4(19) yes
Ni(1) C(1) H(1B) 117.3(20) yes
C(2) C(1) H(1A) 121.2(19) yes
C(2) C(1) H(1B) 117.1(17) yes
H(1A) C(1) H(1B) 118(3) yes
Ni(1) C(3) H(3A) 104.3(18) yes
Ni(1) C(3) H(3B) 120.4(18) yes
C(2) C(3) H(3A) 121(2) yes
C(2) C(3) H(3B) 118.5(18) yes
H(3A) C(3) H(3B) 115(3) yes
C(2) C(4) H(4A) 109.469 yes
C(2) C(4) H(4B) 109.470 yes
C(2) C(4) H(4C) 109.478 yes
H(4A) C(4) H(4B) 109.468 yes
H(4A) C(4) H(4C) 109.468 yes
H(4B) C(4) H(4C) 109.474 yes
Ni(1) C(5) H(5A) 105.2(17) yes
Ni(1) C(5) H(5B) 119.5(18) yes
C(6) C(5) H(5A) 125.3(20) yes
C(6) C(5) H(5B) 114.7(16) yes
H(5A) C(5) H(5B) 115(3) yes
Ni(1) C(7) H(7A) 103.7(15) yes
Ni(1) C(7) H(7B) 118.8(17) yes
C(6) C(7) H(7A) 120.1(16) yes
C(6) C(7) H(7B) 115.4(18) yes
H(7A) C(7) H(7B) 119(2) yes
C(6) C(8) H(8A) 109.472 yes
C(6) C(8) H(8B) 109.469 yes
C(6) C(8) H(8C) 109.474 yes
H(8A) C(8) H(8B) 109.471 yes
H(8A) C(8) H(8C) 109.481 yes
H(8B) C(8) H(8C) 109.461 yes
P(1) C(9) H(9A) 109.469 yes
P(1) C(9) H(9B) 109.482 yes
P(1) C(9) H(9C) 109.471 yes
H(9A) C(9) H(9B) 109.469 yes
H(9A) C(9) H(9C) 109.466 yes
H(9B) C(9) H(9C) 109.471 yes
P(1) C(10) H(10A) 109.472 yes
P(1) C(10) H(10B) 109.469 yes
P(1) C(10) H(10C) 109.467 yes
H(10A) C(10) H(10B) 109.472 yes
H(10A) C(10) H(10C) 109.475 yes
H(10B) C(10) H(10C) 109.474 yes
P(1) C(11) H(11A) 109.469 yes
P(1) C(11) H(11B) 109.485 yes
P(1) C(11) H(11C) 109.471 yes
H(11A) C(11) H(11B) 109.461 yes
H(11A) C(11) H(11C) 109.470 yes
H(11B) C(11) H(11C) 109.471 yes

loop_
_geom_bond_atom_site_label_1
_geom_bond_atom_site_label_2
_geom_bond_distance
_geom_bond_publ_flag
Ni(1) P(1) 2.2517(7) yes
Ni(1) C(1) 2.063(4) yes
Ni(1) C(2) 2.015(3) yes
Ni(1) C(3) 2.060(3) yes
Ni(1) C(5) 2.057(3) yes
Ni(1) C(6) 2.018(2) yes
Ni(1) C(7) 2.073(4) yes
P(1) C(9) 1.824(3) yes
P(1) C(10) 1.823(4) yes
P(1) C(11) 1.827(3) yes
C(1) C(2) 1.403(4) yes
C(2) C(3) 1.407(5) yes
C(2) C(4) 1.506(4) yes
C(5) C(6) 1.405(4) yes
C(6) C(7) 1.402(5) yes
C(6) C(8) 1.507(4) yes
C(1) H(1A) 1.00(3) yes
C(1) H(1B) 0.94(3) yes
C(3) H(3A) 0.90(3) yes
C(3) H(3B) 0.97(3) yes
C(4) H(4A) 0.970 yes
C(4) H(4B) 0.970 yes
C(4) H(4C) 0.970 yes
C(5) H(5A) 0.97(3) yes
C(5) H(5B) 0.92(3) yes
C(7) H(7A) 0.99(3) yes
C(7) H(7B) 0.93(3) yes
C(8) H(8A) 0.970 yes
C(8) H(8B) 0.970 yes
C(8) H(8C) 0.970 yes
C(9) H(9A) 0.970 yes
C(9) H(9B) 0.970 yes
C(9) H(9C) 0.970 yes
C(10) H(10A) 0.970 yes
C(10) H(10B) 0.970 yes
C(10) H(10C) 0.970 yes
C(11) H(11A) 0.970 yes
C(11) H(11B) 0.970 yes
C(11) H(11C) 0.970 yes

loop_
_geom_contact_atom_site_label_1
_geom_contact_atom_site_label_2
_geom_contact_distance
_geom_contact_publ_flag
_geom_contact_site_symmetry_2
C(4) C(8) 3.293(5) yes .
C(5) C(9) 3.577(4) yes .
Ni(1) H(4A) 3.2793 yes .
Ni(1) H(4B) 3.2730 yes .
Ni(1) H(8A) 3.3390 yes .
Ni(1) H(8C) 3.2328 yes .
Ni(1) H(9C) 3.5961 yes .
Ni(1) H(10C) 3.5150 yes .
P(1) H(1A) 3.08(3) yes .
P(1) H(3A) 2.95(3) yes .
P(1) H(5A) 3.06(3) yes .
P(1) H(7A) 3.01(2) yes .
C(1) H(3A) 2.62(3) yes .
C(1) H(3B) 3.26(4) yes .
C(1) H(4A) 3.2791 yes .
C(1) H(4B) 2.6459 yes .
C(1) H(4C) 2.9915 yes .
C(1) H(11A) 3.5334 yes .
C(1) H(11B) 3.3560 yes .
C(1) H(5B) 3.26(3) yes .
C(2) H(8A) 3.5690 yes .
C(2) H(8C) 3.3951 yes .
C(3) H(1A) 2.65(3) yes .
C(3) H(1B) 3.23(3) yes .
C(3) H(4A) 2.6111 yes .
C(3) H(4B) 3.2620 yes .
C(3) H(4C) 2.9879 yes .
C(3) H(7B) 3.32(3) yes .
C(3) H(10C) 3.2854 yes .
C(3) H(11A) 3.4570 yes .
C(4) H(1A) 3.41(3) yes .
C(4) H(1B) 2.68(3) yes .
C(4) H(3A) 3.31(3) yes .
C(4) H(3B) 2.68(3) yes .
C(4) H(8A) 3.0266 yes .
C(4) H(8C) 2.8916 yes .
C(5) H(1B) 3.23(3) yes .
C(5) H(7A) 2.64(3) yes .
C(5) H(7B) 3.21(3) yes .
C(5) H(8A) 3.2933 yes .
C(5) H(8B) 2.9447 yes .
C(5) H(8C) 2.6601 yes .
C(5) H(9A) 3.5272 yes .
C(5) H(9C) 3.2816 yes .
C(6) H(4A) 3.5077 yes .
C(6) H(4B) 3.4356 yes .
C(7) H(3B) 3.33(3) yes .
C(7) H(5A) 2.70(3) yes .
C(7) H(8A) 2.6075 yes .
C(7) H(8B) 3.0307 yes .
C(7) H(8C) 3.2459 yes .
C(7) H(10B) 3.4215 yes .
C(7) H(5B) 3.19(3) yes .
C(8) H(4A) 3.0325 yes .
C(8) H(4B) 2.8819 yes .
C(8) H(5A) 3.40(3) yes .
C(8) H(7A) 3.39(3) yes .
C(8) H(7B) 2.63(3) yes .
C(8) H(5B) 2.62(3) yes .
C(9) H(5A) 2.83(3) yes .
C(9) H(7A) 3.46(2) yes .
C(9) H(10A) 2.9326 yes .
C(9) H(10B) 2.9392 yes .
C(9) H(11B) 3.0316 yes .
C(9) H(11C) 2.8562 yes .
C(10) H(3A) 3.35(3) yes .
C(10) H(7A) 3.27(2) yes .
C(10) H(9A) 2.9341 yes .
C(10) H(9B) 2.9382 yes .
C(10) H(11A) 2.9867 yes .
C(10) H(11C) 2.8863 yes .
C(11) H(1A) 2.84(3) yes .
C(11) H(3A) 3.24(3) yes .
C(11) H(9B) 2.8091 yes .
C(11) H(9C) 3.0876 yes .
C(11) H(10A) 2.8089 yes .
C(11) H(10C) 3.0756 yes .
H(1A) H(3A) 2.53(5) yes .
H(1A) H(11A) 2.7120 yes .
H(1A) H(11B) 2.5039 yes .
H(1B) H(3A) 3.55(5) yes .
H(1B) H(4A) 3.5041 yes .
H(1B) H(4B) 2.4437 yes .
H(1B) H(4C) 3.0914 yes .
H(1B) H(8C) 3.4235 yes .
H(1B) H(5B) 2.97(4) yes .
H(3A) H(4A) 3.4807 yes .
H(3A) H(10C) 2.7981 yes .
H(3A) H(11A) 2.6943 yes .
H(3B) H(4A) 2.4166 yes .
H(3B) H(4B) 3.5044 yes .
H(3B) H(4C) 3.0944 yes .
H(3B) H(7B) 3.08(4) yes .
H(3B) H(10C) 3.4768 yes .
H(4A) H(7B) 3.5038 yes .
H(4A) H(8A) 2.5025 yes .
H(4A) H(8C) 2.8725 yes .
H(4B) H(8A) 2.8267 yes .
H(4B) H(8C) 2.2458 yes .
H(5A) H(7A) 2.59(4) yes .
H(5A) H(9A) 2.7146 yes .
H(5A) H(9C) 2.4947 yes .
H(7A) H(8A) 3.5559 yes .
H(7A) H(9A) 2.9728 yes .
H(7A) H(10B) 2.7520 yes .
H(7A) H(10C) 3.5930 yes .
H(7A) H(5B) 3.54(5) yes .
H(7B) H(8A) 2.3568 yes .
H(7B) H(8B) 3.1184 yes .
H(7B) H(8C) 3.4183 yes .
H(8A) H(5B) 3.4845 yes .
H(8B) H(5B) 2.9577 yes .
H(8C) H(5B) 2.4346 yes .
H(9A) H(10A) 3.1489 yes .
H(9A) H(10B) 2.7312 yes .
H(9B) H(10A) 2.7287 yes .
H(9B) H(10B) 3.1634 yes .
H(9B) H(11B) 3.0935 yes .
H(9B) H(11C) 2.5162 yes .
H(9C) H(11B) 2.9903 yes .
H(9C) H(11C) 3.2369 yes .
H(10A) H(11A) 3.0419 yes .
H(10A) H(11C) 2.5529 yes .
H(10C) H(11A) 2.9356 yes .
H(10C) H(11C) 3.2720 yes .
C(1) H(3B) 3.34(3) yes 1_655
C(1) H(4A) 3.4950 yes 1_655
C(1) H(11A) 3.2717 yes 4_554
C(2) H(10C) 3.2527 yes 4_554
C(3) H(1A) 3.56(3) yes 1_455
C(3) H(4C) 3.0489 yes 4_555
C(3) H(10C) 3.2370 yes 4_554
C(3) H(11B) 3.2385 yes 1_455
C(3) H(11C) 3.3676 yes 4_454
C(4) H(3A) 3.40(3) yes 4_554
C(4) H(9B) 3.2204 yes 1_454
C(4) H(11C) 3.1829 yes 1_454
C(5) H(7A) 3.26(3) yes 3_557
C(5) H(7B) 3.32(3) yes 1_655
C(5) H(9C) 3.2052 yes 3_657
C(6) H(7A) 3.49(3) yes 3_557
C(6) H(9A) 3.1081 yes 3_557
C(7) H(5A) 3.36(3) yes 3_557
C(7) H(7A) 3.50(2) yes 3_557
C(7) H(9A) 3.0944 yes 3_557
C(7) H(9C) 2.9997 yes 1_455
C(7) H(11B) 3.5988 yes 1_455
C(8) H(8A) 3.5802 yes 3_456
C(8) H(8B) 3.2871 yes 3_456
C(8) H(9A) 3.2312 yes 3_557
C(8) H(9B) 3.5119 yes 1_454
C(8) H(5B) 3.36(3) yes 3_556
C(9) H(5A) 3.26(3) yes 3_657
C(9) H(7A) 3.59(3) yes 1_655
C(9) H(7B) 3.47(3) yes 1_655
C(9) H(8B) 3.4958 yes 3_557
C(9) H(5B) 3.49(3) yes 3_657
C(10) H(3A) 3.57(3) yes 4_555
C(10) H(4B) 3.3610 yes 1_556
C(10) H(11B) 3.4141 yes 1_455
C(10) H(11C) 3.5697 yes 1_455
C(11) H(3B) 3.53(3) yes 1_655
C(11) H(3B) 3.40(3) yes 4_655
C(11) H(4C) 3.5988 yes 1_656
C(11) H(4C) 3.5468 yes 4_655
C(11) H(10C) 3.2708 yes 1_655
H(1A) C(3) 3.56(3) yes 1_655
H(1A) H(3B) 2.61(5) yes 1_655
H(1A) H(4A) 3.4189 yes 1_655
H(1A) H(7B) 3.43(4) yes 1_655
H(1A) H(10A) 3.5255 yes 4_554
H(1A) H(10C) 3.5207 yes 4_554
H(1A) H(11A) 3.0032 yes 4_554
H(1A) H(11C) 3.3713 yes 4_554
H(1B) H(3B) 3.33(4) yes 1_655
H(1B) H(4A) 2.8525 yes 1_655
H(1B) H(7B) 3.43(4) yes 1_655
H(1B) H(8A) 3.1982 yes 1_655
H(1B) H(10A) 3.0389 yes 1_554
H(1B) H(11A) 3.2732 yes 4_554
H(3A) C(4) 3.40(3) yes 4_555
H(3A) C(10) 3.57(3) yes 4_554
H(3A) H(4C) 2.5375 yes 4_555
H(3A) H(10A) 3.2740 yes 4_554
H(3A) H(10C) 3.0038 yes 4_554
H(3A) H(11B) 3.3168 yes 1_455
H(3A) H(11C) 3.4644 yes 4_454
H(3B) C(1) 3.34(3) yes 1_455
H(3B) C(11) 3.53(3) yes 1_455
H(3B) C(11) 3.40(3) yes 4_454
H(3B) H(1A) 2.61(5) yes 1_455
H(3B) H(1B) 3.33(4) yes 1_455
H(3B) H(4C) 2.8350 yes 4_555
H(3B) H(10C) 3.5814 yes 4_554
H(3B) H(11A) 3.1779 yes 4_454
H(3B) H(11B) 2.6358 yes 1_455
H(3B) H(11C) 2.8506 yes 4_454
H(4A) C(1) 3.4950 yes 1_455
H(4A) H(1A) 3.4189 yes 1_455
H(4A) H(1B) 2.8525 yes 1_455
H(4A) H(9B) 3.0619 yes 1_454
H(4A) H(10A) 3.0783 yes 1_454
H(4A) H(11A) 3.1925 yes 4_454
H(4A) H(11C) 3.2995 yes 1_454
H(4B) C(10) 3.3610 yes 1_554
H(4B) H(9B) 2.6884 yes 1_454
H(4B) H(10A) 3.2438 yes 1_554
H(4B) H(10B) 2.8344 yes 1_554
H(4B) H(10C) 3.4859 yes 1_554
H(4B) H(11C) 3.1266 yes 1_454
H(4C) C(3) 3.0489 yes 4_554
H(4C) C(11) 3.5988 yes 1_454
H(4C) C(11) 3.5468 yes 4_454
H(4C) H(3A) 2.5375 yes 4_554
H(4C) H(3B) 2.8350 yes 4_554
H(4C) H(9B) 3.4243 yes 1_454
H(4C) H(10A) 3.5535 yes 1_454
H(4C) H(10A) 3.5699 yes 1_554
H(4C) H(10B) 3.5399 yes 1_554
H(4C) H(10C) 3.4699 yes 1_554
H(4C) H(10C) 3.3365 yes 4_554
H(4C) H(11A) 3.2283 yes 4_454
H(4C) H(11B) 3.1403 yes 4_454
H(4C) H(11C) 2.6290 yes 1_454
H(5A) C(7) 3.36(3) yes 3_557
H(5A) C(9) 3.26(3) yes 3_657
H(5A) H(7A) 2.69(4) yes 3_557
H(5A) H(7B) 3.05(4) yes 1_655
H(5A) H(7B) 3.54(4) yes 3_557
H(5A) H(9A) 3.2408 yes 3_657
H(5A) H(9B) 3.5060 yes 3_657
H(5A) H(9C) 2.5746 yes 3_657
H(7A) C(5) 3.26(3) yes 3_557
H(7A) C(6) 3.49(3) yes 3_557
H(7A) C(7) 3.50(2) yes 3_557
H(7A) C(9) 3.59(3) yes 1_455
H(7A) H(5A) 2.69(4) yes 3_557
H(7A) H(7A) 2.9220(4) yes 3_557
H(7A) H(9A) 3.1847 yes 3_557
H(7A) H(9C) 2.6762 yes 1_455
H(7B) C(5) 3.32(3) yes 1_455
H(7B) C(9) 3.47(3) yes 1_455
H(7B) H(1A) 3.43(4) yes 1_455
H(7B) H(1B) 3.43(4) yes 1_455
H(7B) H(5A) 3.05(4) yes 1_455
H(7B) H(5A) 3.54(4) yes 3_557
H(7B) H(9A) 3.1274 yes 3_557
H(7B) H(9C) 2.6188 yes 1_455
H(7B) H(11B) 3.1387 yes 1_455
H(7B) H(5B) 3.11(4) yes 1_455
H(8A) C(8) 3.5802 yes 3_456
H(8A) H(1B) 3.1982 yes 1_455
H(8A) H(8A) 3.5439 yes 3_456
H(8A) H(8B) 2.8350 yes 3_456
H(8A) H(9A) 3.4502 yes 3_557
H(8A) H(9B) 3.2256 yes 1_454
H(8A) H(5B) 3.1614 yes 1_455
H(8B) C(8) 3.2871 yes 3_456
H(8B) C(9) 3.4958 yes 3_557
H(8B) H(8A) 2.8350 yes 3_456
H(8B) H(8B) 2.9212 yes 3_456
H(8B) H(8C) 3.2912 yes 3_556
H(8B) H(9A) 2.6912 yes 3_557
H(8B) H(9B) 3.4668 yes 3_557
H(8B) H(5B) 2.9456 yes 3_556
H(8C) H(8B) 3.2912 yes 3_556
H(8C) H(8C) 3.2021 yes 3_556
H(8C) H(9B) 2.9859 yes 1_454
H(8C) H(5B) 2.9002 yes 3_556
H(9A) C(6) 3.1081 yes 3_557
H(9A) C(7) 3.0944 yes 3_557
H(9A) C(8) 3.2312 yes 3_557
H(9A) H(5A) 3.2408 yes 3_657
H(9A) H(7A) 3.1847 yes 3_557
H(9A) H(7B) 3.1274 yes 3_557
H(9A) H(8A) 3.4502 yes 3_557
H(9A) H(8B) 2.6912 yes 3_557
H(9A) H(5B) 3.3262 yes 3_657
H(9B) C(4) 3.2204 yes 1_656
H(9B) C(8) 3.5119 yes 1_656
H(9B) H(4A) 3.0619 yes 1_656
H(9B) H(4B) 2.6884 yes 1_656
H(9B) H(4C) 3.4243 yes 1_656
H(9B) H(5A) 3.5060 yes 3_657
H(9B) H(8A) 3.2256 yes 1_656
H(9B) H(8B) 3.4668 yes 3_557
H(9B) H(8C) 2.9859 yes 1_656
H(9B) H(10B) 3.2261 yes 1_655
H(9B) H(5B) 3.3881 yes 3_657
H(9C) C(5) 3.2052 yes 3_657
H(9C) C(7) 2.9997 yes 1_655
H(9C) H(5A) 2.5746 yes 3_657
H(9C) H(7A) 2.6762 yes 1_655
H(9C) H(7B) 2.6188 yes 1_655
H(9C) H(9C) 3.5386 yes 3_657
H(9C) H(10B) 3.3651 yes 1_655
H(9C) H(5B) 3.1836 yes 3_657
H(10A) H(1A) 3.5255 yes 4_555
H(10A) H(1B) 3.0389 yes 1_556
H(10A) H(3A) 3.2740 yes 4_555
H(10A) H(4A) 3.0783 yes 1_656
H(10A) H(4B) 3.2438 yes 1_556
H(10A) H(4C) 3.5699 yes 1_556
H(10A) H(4C) 3.5535 yes 1_656
H(10A) H(11A) 3.4868 yes 4_555
H(10B) H(4B) 2.8344 yes 1_556
H(10B) H(4C) 3.5399 yes 1_556
H(10B) H(9B) 3.2261 yes 1_455
H(10B) H(9C) 3.3651 yes 1_455
H(10B) H(11B) 3.2821 yes 1_455
H(10B) H(11C) 3.3304 yes 1_455
H(10C) C(2) 3.2527 yes 4_555
H(10C) C(3) 3.2370 yes 4_555
H(10C) C(11) 3.2708 yes 1_455
H(10C) H(1A) 3.5207 yes 4_555
H(10C) H(3A) 3.0038 yes 4_555
H(10C) H(3B) 3.5814 yes 4_555
H(10C) H(4B) 3.4859 yes 1_556
H(10C) H(4C) 3.4699 yes 1_556
H(10C) H(4C) 3.3365 yes 4_555
H(10C) H(11B) 2.7240 yes 1_455
H(10C) H(11C) 2.9349 yes 1_455
H(11A) C(1) 3.2717 yes 4_555
H(11A) H(1A) 3.0032 yes 4_555
H(11A) H(1B) 3.2732 yes 4_555
H(11A) H(3B) 3.1779 yes 4_655
H(11A) H(4A) 3.1925 yes 4_655
H(11A) H(4C) 3.2283 yes 4_655
H(11A) H(10A) 3.4868 yes 4_554
H(11B) C(3) 3.2385 yes 1_655
H(11B) C(7) 3.5988 yes 1_655
H(11B) C(10) 3.4141 yes 1_655
H(11B) H(3A) 3.3168 yes 1_655
H(11B) H(3B) 2.6358 yes 1_655
H(11B) H(4C) 3.1403 yes 4_655
H(11B) H(7B) 3.1387 yes 1_655
H(11B) H(10B) 3.2821 yes 1_655
H(11B) H(10C) 2.7240 yes 1_655
H(11C) C(3) 3.3676 yes 4_655
H(11C) C(4) 3.1829 yes 1_656
H(11C) C(10) 3.5697 yes 1_655
H(11C) H(1A) 3.3713 yes 4_555
H(11C) H(3A) 3.4644 yes 4_655
H(11C) H(3B) 2.8506 yes 4_655
H(11C) H(4A) 3.2995 yes 1_656
H(11C) H(4B) 3.1266 yes 1_656
H(11C) H(4C) 2.6290 yes 1_656
H(11C) H(10B) 3.3304 yes 1_655
H(11C) H(10C) 2.9349 yes 1_655
H(5B) C(8) 3.36(3) yes 3_556
H(5B) C(9) 3.49(3) yes 3_657
H(5B) H(7B) 3.11(4) yes 1_655
H(5B) H(8A) 3.1614 yes 1_655
H(5B) H(8B) 2.9456 yes 3_556
H(5B) H(8C) 2.9002 yes 3_556
H(5B) H(9A) 3.3262 yes 3_657
H(5B) H(9B) 3.3881 yes 3_657
H(5B) H(9C) 3.1836 yes 3_657

loop_
_geom_torsion_atom_site_label_1
_geom_torsion_atom_site_label_2
_geom_torsion_atom_site_label_3
_geom_torsion_atom_site_label_4
_geom_torsion
_geom_torsion_publ_flag
P(1) Ni(1) C(1) C(2) -126.36(10) no
C(1) Ni(1) P(1) C(9) -110.74(11) no
C(1) Ni(1) P(1) C(10) 129.24(11) no
C(1) Ni(1) P(1) C(11) 10.70(11) no
P(1) Ni(1) C(2) C(1) 70.26(13) no
P(1) Ni(1) C(2) C(3) -57.28(13) no
C(2) Ni(1) P(1) C(9) -149.57(11) no
C(2) Ni(1) P(1) C(10) 90.41(11) no
C(2) Ni(1) P(1) C(11) -28.13(11) no
P(1) Ni(1) C(3) C(2) 135.23(10) no
C(3) Ni(1) P(1) C(10) 57.04(12) no
C(3) Ni(1) P(1) C(11) -61.50(12) no
P(1) Ni(1) C(5) C(6) 129.74(11) no
C(5) Ni(1) P(1) C(9) -2.69(12) no
C(5) Ni(1) P(1) C(10) -122.71(11) no
C(5) Ni(1) P(1) C(11) 118.75(11) no
P(1) Ni(1) C(6) C(5) -65.56(15) no
P(1) Ni(1) C(6) C(7) 61.71(13) no
C(6) Ni(1) P(1) C(9) 34.34(12) no
C(6) Ni(1) P(1) C(10) -85.68(12) no
C(6) Ni(1) P(1) C(11) 155.78(11) no
P(1) Ni(1) C(7) C(6) -132.32(9) no
C(7) Ni(1) P(1) C(9) 69.52(10) no
C(7) Ni(1) P(1) C(10) -50.50(10) no
C(1) Ni(1) C(2) C(3) -127.5(2) no
C(1) Ni(1) C(2) C(4) 117.3(3) no
C(1) Ni(1) C(3) C(2) 32.80(13) no
C(3) Ni(1) C(1) C(2) -32.92(13) no
C(1) Ni(1) C(5) C(6) -122.06(14) no
C(5) Ni(1) C(1) C(2) 127.07(14) no
C(1) Ni(1) C(6) C(5) 74.00(15) no
C(1) Ni(1) C(6) C(7) -158.73(12) no
C(1) Ni(1) C(6) C(8) -42.2(3) no
C(6) Ni(1) C(1) C(2) 87.20(17) no
C(1) Ni(1) C(7) C(6) 48.3(4) no
C(7) Ni(1) C(1) C(2) 53.0(4) no
C(3) Ni(1) C(2) C(1) 127.5(2) no
C(3) Ni(1) C(2) C(4) -115.2(3) no
C(2) Ni(1) C(5) C(6) -83.51(18) no
C(5) Ni(1) C(2) C(1) -69.46(16) no
C(5) Ni(1) C(2) C(4) 47.8(3) no
C(2) Ni(1) C(6) C(5) 117.93(12) no
C(2) Ni(1) C(6) C(7) -114.80(12) no
C(2) Ni(1) C(6) C(8) 1.7(3) no
C(6) Ni(1) C(2) C(1) -113.21(13) no
C(6) Ni(1) C(2) C(3) 119.24(12) no
C(6) Ni(1) C(2) C(4) 4.0(2) no
C(2) Ni(1) C(7) C(6) 85.85(16) no
C(7) Ni(1) C(2) C(1) -156.89(12) no
C(7) Ni(1) C(2) C(3) 75.57(16) no
C(7) Ni(1) C(2) C(4) -39.6(3) no
C(3) Ni(1) C(6) C(7) -71.11(17) no
C(3) Ni(1) C(6) C(8) 45.4(3) no
C(6) Ni(1) C(3) C(2) -82.47(19) no
C(3) Ni(1) C(7) C(6) 126.50(13) no
C(7) Ni(1) C(3) C(2) -121.69(14) no
C(5) Ni(1) C(6) C(7) 127.3(2) no
C(5) Ni(1) C(6) C(8) -116.3(3) no
C(5) Ni(1) C(7) C(6) -33.07(12) no
C(7) Ni(1) C(5) C(6) 32.88(13) no
C(7) Ni(1) C(6) C(5) -127.3(2) no
C(7) Ni(1) C(6) C(8) 116.5(3) no
Ni(1) C(1) C(2) C(3) 57.31(19) no
Ni(1) C(1) C(2) C(4) -118.2(2) no
C(1) C(2) C(3) Ni(1) -57.4(3) no
C(4) C(2) C(3) Ni(1) 118.1(3) no
Ni(1) C(5) C(6) C(7) -57.85(18) no
Ni(1) C(5) C(6) C(8) 118.3(2) no
Ni(1) C(6) C(7) Ni(1) 0(5905535) no
C(5) C(6) C(7) Ni(1) 57.5(2) no
C(8) C(6) C(7) Ni(1) -118.7(3) no
